data_2223687
loop_
_publ_author_name
'Aree, Thammarat'
'Sawasdee, Pattara'

_publ_section_title
;
 3,5,7-Trimethoxy-2-(4-methoxyphenyl)-4<i>H</i>-1-benzopyran-4-one
;
_journal_coeditor_code CI2932
_journal_issue 11
_journal_name_full 'Acta Crystallographica Section E'
_journal_page_first o2706
_journal_paper_doi 10.1107/S1600536809040938
_journal_volume 65
_journal_year 2009
_chemical_formula_iupac 'C19 H18 O6'
_chemical_formula_moiety 'C19 H18 O6'
_chemical_formula_sum 'C19 H18 O6'
_chemical_formula_weight 342.33
_chemical_name_common 3,4',5,7-tetramethoxyflavone
_chemical_name_systematic
;
3,5,7-Trimethoxy-2-(4-methoxyphenyl)-4<i>H</i>-1-benzopyran-4-one
;
_space_group_IT_number 2
_symmetry_cell_setting triclinic
_symmetry_space_group_name_Hall '-P 1'
_symmetry_space_group_name_H-M 'P -1'
_atom_sites_solution_hydrogens geom
_atom_sites_solution_primary direct
_atom_sites_solution_secondary difmap
_audit_creation_method SHELXL-97
_cell_angle_alpha 70.7490(10)
_cell_angle_beta 81.4480(10)
_cell_angle_gamma 83.0780(10)
_cell_formula_units_Z 2
_cell_length_a 8.7854(3)
_cell_length_b 9.2743(4)
_cell_length_c 10.6950(4)
_cell_measurement_reflns_used 2649
_cell_measurement_temperature 298(2)
_cell_measurement_theta_max 29.03
_cell_measurement_theta_min 2.92
_cell_volume 811.15(5)
_computing_cell_refinement 'SAINT (Bruker, 2005)'
_computing_data_collection 'APEX2 (Bruker, 2005)'
_computing_data_reduction 'SAINT (Bruker, 2005)'
_computing_molecular_graphics
;
ORTEP-3 (Farrugia, 1997) and Mercury (Macrae <i>et al.</i>
2006).
;
_computing_publication_material 'SHELXTL (Sheldrick, 2008)'
_computing_structure_refinement 'SHELXTL (Sheldrick, 2008)'
_computing_structure_solution 'SHELXTL (Sheldrick, 2008)'
_diffrn_ambient_temperature 298(2)
_diffrn_measured_fraction_theta_full 0.991
_diffrn_measured_fraction_theta_max 0.977
_diffrn_measurement_device_type 'Bruker SMART APEXII CCD area-detector'
_diffrn_measurement_method '\f and \w'
_diffrn_radiation_monochromator graphite
_diffrn_radiation_source 'fine-focus sealed tube'
_diffrn_radiation_type MoK\a
_diffrn_radiation_wavelength 0.71073
_diffrn_reflns_av_R_equivalents 0.0231
_diffrn_reflns_av_sigmaI/netI 0.0386
_diffrn_reflns_limit_h_max 11
_diffrn_reflns_limit_h_min -11
_diffrn_reflns_limit_k_max 12
_diffrn_reflns_limit_k_min -12
_diffrn_reflns_limit_l_max 14
_diffrn_reflns_limit_l_min -10
_diffrn_reflns_number 5901
_diffrn_reflns_theta_full 25.00
_diffrn_reflns_theta_max 28.28
_diffrn_reflns_theta_min 2.33
_diffrn_standards_number 0
_exptl_absorpt_coefficient_mu 0.105
_exptl_absorpt_correction_T_max 0.946
_exptl_absorpt_correction_T_min 0.839
_exptl_absorpt_correction_type multi-scan
_exptl_absorpt_process_details '(<i>SADABS</i>; Bruker, 2005)'
_exptl_crystal_colour colourless
_exptl_crystal_density_diffrn 1.402
_exptl_crystal_density_method 'not measured'
_exptl_crystal_description Block
_exptl_crystal_F_000 360
_exptl_crystal_size_max 0.40
_exptl_crystal_size_mid 0.22
_exptl_crystal_size_min 0.18
_refine_diff_density_max 0.232
_refine_diff_density_min -0.192
_refine_ls_extinction_method none
_refine_ls_goodness_of_fit_ref 1.056
_refine_ls_hydrogen_treatment constr
_refine_ls_matrix_type full
_refine_ls_number_parameters 230
_refine_ls_number_reflns 3930
_refine_ls_number_restraints 0
_refine_ls_restrained_S_all 1.056
_refine_ls_R_factor_all 0.0627
_refine_ls_R_factor_gt 0.0441
_refine_ls_shift/su_max 0.001
_refine_ls_shift/su_max_lt 0.001
_refine_ls_shift/su_mean 0.000
_refine_ls_structure_factor_coef Fsqd
_refine_ls_weighting_details 'calc w=1/[\s^2^(Fo^2^)+(0.0642P)^2^+0.0796P] where P=(Fo^2^+2Fc^2^)/3'
_refine_ls_weighting_scheme calc
_refine_ls_wR_factor_gt 0.1194
_refine_ls_wR_factor_ref 0.1309
_reflns_number_gt 2827
_reflns_number_total 3930
_reflns_threshold_expression I>2\s(I)
_cod_data_source_file ci2932.cif
_cod_data_source_block I
_cod_depositor_comments
;
The following automatic conversions were performed:
'_symmetry_cell_setting' value 'Triclinic' changed to 'triclinic'
according to '/home/saulius/struct/CIF-dictionaries/cif_core.dic'
dictionary named 'cif_core.dic' version 2.4.1 from 2010-06-29.

Automatic conversion script
Id: cif_fix_enum 1527 2010-12-29 10:47:43Z saulius 

The following automatic conversions were performed:

'_chemical_melting_point' value 'not measured' was changed to '?' -
the value is undefined or not given.

Automatic conversion script
Id: cif_fix_values 1646 2011-03-28 12:23:43Z adriana 

The following automatic conversions were performed:

'_chemical_melting_point' value 'not measured' was changed to '?' -
the value is undefined or not given.

'_symmetry_cell_setting' value
'Triclinic' changed to 'triclinic' according to
/home/saulius/struct/CIF-dictionaries/cif_core.dic dictionary named
'cif_core.dic' version 2.4.1 from 2010-06-29.

Automatic conversion script
Id: cif_fix_values 1715 2011-07-08 13:25:40Z adriana 
;
_cod_database_code 2223687
_cod_database_fobs_code 2223687

loop_
_symmetry_equiv_pos_as_xyz
'x, y, z'
'-x, -y, -z'

loop_
_atom_site_type_symbol
_atom_site_label
_atom_site_fract_x
_atom_site_fract_y
_atom_site_fract_z
_atom_site_U_iso_or_equiv
_atom_site_adp_type
_atom_site_calc_flag
_atom_site_refinement_flags
_atom_site_occupancy
_atom_site_disorder_assembly
_atom_site_disorder_group
O O1 0.09284(11) -0.00853(11) 0.77045(10) 0.0384(2) Uani d . 1 . .
O O2 -0.35336(13) 0.11019(15) 0.69876(14) 0.0627(4) Uani d . 1 . .
O O3 -0.31863(12) -0.09508(12) 0.56603(11) 0.0472(3) Uani d . 1 . .
O O4 0.14430(12) -0.41488(12) 0.58844(11) 0.0491(3) Uani d . 1 . .
O O5 -0.22549(11) 0.24963(11) 0.83872(10) 0.0417(3) Uani d . 1 . .
O O6 0.37277(13) 0.34385(13) 1.08046(12) 0.0554(3) Uani d . 1 . .
C C1 0.02711(15) -0.08612(15) 0.70567(13) 0.0334(3) Uani d . 1 . .
C C2 0.12382(16) -0.20556(15) 0.67915(14) 0.0370(3) Uani d . 1 . .
H H2 0.2237 -0.2266 0.7030 0.044 Uiso calc R 1 . .
C C3 0.06590(16) -0.29116(15) 0.61632(13) 0.0363(3) Uani d . 1 . .
C C4 -0.08153(16) -0.25525(16) 0.57554(14) 0.0377(3) Uani d . 1 . .
H H4 -0.1168 -0.3118 0.5298 0.045 Uiso calc R 1 . .
C C5 -0.17492(16) -0.13643(16) 0.60281(13) 0.0358(3) Uani d . 1 . .
C C6 -0.12267(15) -0.04848(15) 0.67302(13) 0.0337(3) Uani d . 1 . .
C C7 -0.21732(16) 0.07127(16) 0.71647(14) 0.0381(3) Uani d . 1 . .
C C8 -0.13869(16) 0.14406(16) 0.78818(13) 0.0343(3) Uani d . 1 . .
C C9 0.01016(15) 0.10572(15) 0.81213(13) 0.0329(3) Uani d . 1 . .
C C10 0.10563(15) 0.16951(15) 0.88037(13) 0.0334(3) Uani d . 1 . .
C C11 0.26309(17) 0.12727(17) 0.87961(14) 0.0397(3) Uani d . 1 . .
H H11 0.3069 0.0596 0.8342 0.048 Uiso calc R 1 . .
C C12 0.35723(17) 0.18231(17) 0.94411(15) 0.0415(3) Uani d . 1 . .
H H12 0.4622 0.1522 0.9415 0.050 Uiso calc R 1 . .
C C13 0.29333(17) 0.28240(16) 1.01227(14) 0.0383(3) Uani d . 1 . .
C C14 0.13743(18) 0.32664(18) 1.01423(16) 0.0464(4) Uani d . 1 . .
H H14 0.0944 0.3944 1.0597 0.056 Uiso calc R 1 . .
C C15 0.04512(17) 0.27193(18) 0.94994(16) 0.0446(4) Uani d . 1 . .
H H15 -0.0596 0.3034 0.9526 0.054 Uiso calc R 1 . .
C C16 0.2918(2) -0.4624(2) 0.6324(2) 0.0593(5) Uani d . 1 . .
H H16A 0.3609 -0.3837 0.5873 0.089 Uiso calc R 1 . .
H H16B 0.3308 -0.5549 0.6130 0.089 Uiso calc R 1 . .
H H16C 0.2838 -0.4808 0.7268 0.089 Uiso calc R 1 . .
C C17 -0.3753(2) -0.1803(2) 0.49641(19) 0.0556(4) Uani d . 1 . .
H H17A -0.3085 -0.1736 0.4153 0.083 Uiso calc R 1 . .
H H17B -0.4775 -0.1393 0.4756 0.083 Uiso calc R 1 . .
H H17C -0.3781 -0.2856 0.5512 0.083 Uiso calc R 1 . .
C C18 -0.2656(3) 0.3918(2) 0.74252(19) 0.0718(6) Uani d . 1 . .
H H18A -0.1763 0.4263 0.6807 0.108 Uiso calc R 1 . .
H H18B -0.3027 0.4663 0.7866 0.108 Uiso calc R 1 . .
H H18C -0.3449 0.3787 0.6952 0.108 Uiso calc R 1 . .
C C19 0.5210(2) 0.2757(2) 1.11183(18) 0.0582(5) Uani d . 1 . .
H H19A 0.5135 0.1701 1.1643 0.087 Uiso calc R 1 . .
H H19B 0.5620 0.3284 1.1615 0.087 Uiso calc R 1 . .
H H19C 0.5882 0.2825 1.0309 0.087 Uiso calc R 1 . .

loop_
_atom_site_aniso_label
_atom_site_aniso_U_11
_atom_site_aniso_U_22
_atom_site_aniso_U_33
_atom_site_aniso_U_12
_atom_site_aniso_U_13
_atom_site_aniso_U_23
O1 0.0329(5) 0.0393(5) 0.0537(6) 0.0034(4) -0.0130(4) -0.0279(5)
O2 0.0377(6) 0.0752(8) 0.0972(9) 0.0149(6) -0.0282(6) -0.0546(7)
O3 0.0394(6) 0.0499(6) 0.0641(7) 0.0004(5) -0.0220(5) -0.0281(5)
O4 0.0479(6) 0.0465(6) 0.0663(7) 0.0043(5) -0.0132(5) -0.0356(5)
O5 0.0376(5) 0.0459(6) 0.0466(5) 0.0098(4) -0.0091(4) -0.0241(5)
O6 0.0479(6) 0.0617(7) 0.0775(8) 0.0096(5) -0.0264(6) -0.0467(6)
C1 0.0337(7) 0.0329(7) 0.0381(6) -0.0042(5) -0.0073(5) -0.0154(5)
C2 0.0345(7) 0.0358(7) 0.0451(7) 0.0007(6) -0.0100(6) -0.0178(6)
C3 0.0394(8) 0.0324(7) 0.0391(7) -0.0028(6) -0.0032(6) -0.0147(6)
C4 0.0409(8) 0.0375(7) 0.0406(7) -0.0085(6) -0.0080(6) -0.0169(6)
C5 0.0341(7) 0.0367(7) 0.0384(7) -0.0062(6) -0.0086(6) -0.0111(6)
C6 0.0337(7) 0.0315(7) 0.0378(7) -0.0034(5) -0.0075(5) -0.0117(5)
C7 0.0331(7) 0.0391(7) 0.0454(7) 0.0000(6) -0.0095(6) -0.0167(6)
C8 0.0334(7) 0.0351(7) 0.0366(6) 0.0014(5) -0.0048(5) -0.0155(5)
C9 0.0329(7) 0.0318(7) 0.0364(6) 0.0004(5) -0.0048(5) -0.0148(5)
C10 0.0351(7) 0.0327(7) 0.0351(6) -0.0007(5) -0.0075(5) -0.0136(5)
C11 0.0393(8) 0.0406(8) 0.0473(7) 0.0071(6) -0.0112(6) -0.0257(6)
C12 0.0337(7) 0.0463(8) 0.0521(8) 0.0076(6) -0.0135(6) -0.0256(7)
C13 0.0408(8) 0.0378(7) 0.0427(7) 0.0007(6) -0.0137(6) -0.0188(6)
C14 0.0447(9) 0.0502(9) 0.0562(9) 0.0083(7) -0.0116(7) -0.0347(7)
C15 0.0339(7) 0.0543(9) 0.0563(9) 0.0069(7) -0.0111(6) -0.0329(7)
C16 0.0516(10) 0.0537(10) 0.0871(13) 0.0130(8) -0.0179(9) -0.0436(9)
C17 0.0490(10) 0.0620(10) 0.0707(11) -0.0037(8) -0.0254(8) -0.0333(9)
C18 0.1032(16) 0.0453(10) 0.0648(11) 0.0232(10) -0.0173(11) -0.0217(9)
C19 0.0463(9) 0.0770(12) 0.0683(11) 0.0066(9) -0.0231(8) -0.0427(10)

loop_
_atom_type_symbol
_atom_type_description
_atom_type_scat_dispersion_real
_atom_type_scat_dispersion_imag
_atom_type_scat_source
C C 0.0033 0.0016 'International Tables Vol C Tables 4.2.6.8 and 6.1.1.4'
H H 0.0000 0.0000 'International Tables Vol C Tables 4.2.6.8 and 6.1.1.4'
O O 0.0106 0.0060 'International Tables Vol C Tables 4.2.6.8 and 6.1.1.4'

loop_
_geom_angle_atom_site_label_1
_geom_angle_atom_site_label_2
_geom_angle_atom_site_label_3
_geom_angle_site_symmetry_1
_geom_angle_site_symmetry_3
_geom_angle
_geom_angle_publ_flag
C9 O1 C1 . . 121.22(10) ?
C5 O3 C17 . . 117.68(12) ?
C3 O4 C16 . . 117.79(11) ?
C8 O5 C18 . . 115.26(12) ?
C13 O6 C19 . . 118.35(12) ?
O1 C1 C6 . . 122.08(12) ?
O1 C1 C2 . . 113.58(11) ?
C6 C1 C2 . . 124.33(12) ?
C3 C2 C1 . . 117.38(12) ?
C3 C2 H2 . . 121.3 ?
C1 C2 H2 . . 121.3 ?
O4 C3 C2 . . 124.15(13) ?
O4 C3 C4 . . 114.65(12) ?
C2 C3 C4 . . 121.20(13) ?
C5 C4 C3 . . 120.26(12) ?
C5 C4 H4 . . 119.9 ?
C3 C4 H4 . . 119.9 ?
O3 C5 C4 . . 123.43(12) ?
O3 C5 C6 . . 115.93(12) ?
C4 C5 C6 . . 120.63(12) ?
C1 C6 C5 . . 116.09(12) ?
C1 C6 C7 . . 119.08(12) ?
C5 C6 C7 . . 124.77(12) ?
O2 C7 C8 . . 120.11(13) ?
O2 C7 C6 . . 125.17(13) ?
C8 C7 C6 . . 114.71(11) ?
C9 C8 O5 . . 119.91(11) ?
C9 C8 C7 . . 123.11(12) ?
O5 C8 C7 . . 116.87(11) ?
C8 C9 O1 . . 119.68(11) ?
C8 C9 C10 . . 129.53(12) ?
O1 C9 C10 . . 110.79(10) ?
C11 C10 C15 . . 116.66(12) ?
C11 C10 C9 . . 120.31(12) ?
C15 C10 C9 . . 123.02(12) ?
C12 C11 C10 . . 122.43(13) ?
C12 C11 H11 . . 118.8 ?
C10 C11 H11 . . 118.8 ?
C13 C12 C11 . . 119.26(13) ?
C13 C12 H12 . . 120.4 ?
C11 C12 H12 . . 120.4 ?
O6 C13 C14 . . 115.45(12) ?
O6 C13 C12 . . 125.06(13) ?
C14 C13 C12 . . 119.50(12) ?
C15 C14 C13 . . 120.90(13) ?
C15 C14 H14 . . 119.6 ?
C13 C14 H14 . . 119.6 ?
C14 C15 C10 . . 121.25(13) ?
C14 C15 H15 . . 119.4 ?
C10 C15 H15 . . 119.4 ?
O4 C16 H16A . . 109.5 ?
O4 C16 H16B . . 109.5 ?
H16A C16 H16B . . 109.5 ?
O4 C16 H16C . . 109.5 ?
H16A C16 H16C . . 109.5 ?
H16B C16 H16C . . 109.5 ?
O3 C17 H17A . . 109.5 ?
O3 C17 H17B . . 109.5 ?
H17A C17 H17B . . 109.5 ?
O3 C17 H17C . . 109.5 ?
H17A C17 H17C . . 109.5 ?
H17B C17 H17C . . 109.5 ?
O5 C18 H18A . . 109.5 ?
O5 C18 H18B . . 109.5 ?
H18A C18 H18B . . 109.5 ?
O5 C18 H18C . . 109.5 ?
H18A C18 H18C . . 109.5 ?
H18B C18 H18C . . 109.5 ?
O6 C19 H19A . . 109.5 ?
O6 C19 H19B . . 109.5 ?
H19A C19 H19B . . 109.5 ?
O6 C19 H19C . . 109.5 ?
H19A C19 H19C . . 109.5 ?
H19B C19 H19C . . 109.5 ?

loop_
_geom_bond_atom_site_label_1
_geom_bond_atom_site_label_2
_geom_bond_site_symmetry_2
_geom_bond_distance
_geom_bond_publ_flag
O1 C9 . 1.3707(15) ?
O1 C1 . 1.3708(15) ?
O2 C7 . 1.2300(17) ?
O3 C5 . 1.3517(16) ?
O3 C17 . 1.4212(17) ?
O4 C3 . 1.3616(16) ?
O4 C16 . 1.4150(19) ?
O5 C8 . 1.3707(16) ?
O5 C18 . 1.422(2) ?
O6 C13 . 1.3657(16) ?
O6 C19 . 1.4141(19) ?
C1 C6 . 1.3860(18) ?
C1 C2 . 1.3921(18) ?
C2 C3 . 1.3753(18) ?
C2 H2 . 0.93 ?
C3 C4 . 1.395(2) ?
C4 C5 . 1.377(2) ?
C4 H4 . 0.93 ?
C5 C6 . 1.4270(18) ?
C6 C7 . 1.4641(19) ?
C7 C8 . 1.4603(19) ?
C8 C9 . 1.3526(18) ?
C9 C10 . 1.4740(18) ?
C10 C11 . 1.3912(19) ?
C10 C15 . 1.4018(19) ?
C11 C12 . 1.3871(19) ?
C11 H11 . 0.93 ?
C12 C13 . 1.381(2) ?
C12 H12 . 0.93 ?
C13 C14 . 1.381(2) ?
C14 C15 . 1.372(2) ?
C14 H14 . 0.93 ?
C15 H15 . 0.93 ?
C16 H16A . 0.96 ?
C16 H16B . 0.96 ?
C16 H16C . 0.96 ?
C17 H17A . 0.96 ?
C17 H17B . 0.96 ?
C17 H17C . 0.96 ?
C18 H18A . 0.96 ?
C18 H18B . 0.96 ?
C18 H18C . 0.96 ?
C19 H19A . 0.96 ?
C19 H19B . 0.96 ?
C19 H19C . 0.96 ?

loop_
_geom_hbond_atom_site_label_D
_geom_hbond_atom_site_label_H
_geom_hbond_atom_site_label_A
_geom_hbond_site_symmetry_A
_geom_hbond_distance_DH
_geom_hbond_distance_HA
_geom_hbond_distance_DA
_geom_hbond_angle_DHA
_geom_hbond_publ_flag
C15 H15 O5 . 0.93 2.23 2.8690(18) 126 y
C17 H17B O2 2_456 0.96 2.48 3.2674(19) 139 y
C17 H17B O3 2_456 0.96 2.61 3.458(2) 148 y
C18 H18B O6 2_567 0.96 2.57 3.530(2) 173 y
C19 H19C O5 1_655 0.96 2.51 3.457(2) 170 y

loop_
_geom_torsion_atom_site_label_1
_geom_torsion_atom_site_label_2
_geom_torsion_atom_site_label_3
_geom_torsion_atom_site_label_4
_geom_torsion_site_symmetry_1
_geom_torsion_site_symmetry_2
_geom_torsion_site_symmetry_3
_geom_torsion_site_symmetry_4
_geom_torsion
_geom_torsion_publ_flag
C9 O1 C1 C6 . . . . 3.33(19) ?
C9 O1 C1 C2 . . . . -175.58(12) ?
O1 C1 C2 C3 . . . . 178.92(12) ?
C6 C1 C2 C3 . . . . 0.0(2) ?
C16 O4 C3 C2 . . . . 3.0(2) ?
C16 O4 C3 C4 . . . . -177.12(14) ?
C1 C2 C3 O4 . . . . -177.39(13) ?
C1 C2 C3 C4 . . . . 2.8(2) ?
O4 C3 C4 C5 . . . . 177.35(12) ?
C2 C3 C4 C5 . . . . -2.8(2) ?
C17 O3 C5 C4 . . . . 0.4(2) ?
C17 O3 C5 C6 . . . . -179.72(13) ?
C3 C4 C5 O3 . . . . 179.81(12) ?
C3 C4 C5 C6 . . . . 0.0(2) ?
O1 C1 C6 C5 . . . . 178.53(12) ?
C2 C1 C6 C5 . . . . -2.7(2) ?
O1 C1 C6 C7 . . . . -4.0(2) ?
C2 C1 C6 C7 . . . . 174.78(13) ?
O3 C5 C6 C1 . . . . -177.23(12) ?
C4 C5 C6 C1 . . . . 2.63(19) ?
O3 C5 C6 C7 . . . . 5.5(2) ?
C4 C5 C6 C7 . . . . -174.66(13) ?
C1 C6 C7 O2 . . . . -176.71(14) ?
C5 C6 C7 O2 . . . . 0.5(2) ?
C1 C6 C7 C8 . . . . 2.05(19) ?
C5 C6 C7 C8 . . . . 179.26(12) ?
C18 O5 C8 C9 . . . . 111.09(17) ?
C18 O5 C8 C7 . . . . -72.50(18) ?
O2 C7 C8 C9 . . . . 179.37(14) ?
C6 C7 C8 C9 . . . . 0.6(2) ?
O2 C7 C8 O5 . . . . 3.1(2) ?
C6 C7 C8 O5 . . . . -175.74(11) ?
O5 C8 C9 O1 . . . . 174.86(11) ?
C7 C8 C9 O1 . . . . -1.3(2) ?
O5 C8 C9 C10 . . . . -4.9(2) ?
C7 C8 C9 C10 . . . . 178.90(13) ?
C1 O1 C9 C8 . . . . -0.58(19) ?
C1 O1 C9 C10 . . . . 179.24(11) ?
C8 C9 C10 C11 . . . . -171.67(14) ?
O1 C9 C10 C11 . . . . 8.53(18) ?
C8 C9 C10 C15 . . . . 9.3(2) ?
O1 C9 C10 C15 . . . . -170.51(13) ?
C15 C10 C11 C12 . . . . 0.1(2) ?
C9 C10 C11 C12 . . . . -178.98(13) ?
C10 C11 C12 C13 . . . . 0.2(2) ?
C19 O6 C13 C14 . . . . 164.09(15) ?
C19 O6 C13 C12 . . . . -15.9(2) ?
C11 C12 C13 O6 . . . . 179.50(14) ?
C11 C12 C13 C14 . . . . -0.4(2) ?
O6 C13 C14 C15 . . . . -179.64(14) ?
C12 C13 C14 C15 . . . . 0.3(2) ?
C13 C14 C15 C10 . . . . 0.0(3) ?
C11 C10 C15 C14 . . . . -0.3(2) ?
C9 C10 C15 C14 . . . . 178.81(14) ?

loop_
_cod_related_entry_id
_cod_related_entry_database
_cod_related_entry_code
1 ChemSpider 548014
